data_2022031
loop_
_publ_author_name
'Jha, Kunal Kumar'
'Gruza, Barbara'
'Kumar, Prashant'
'Chodkiewicz, Michal Leszek'
'Dominiak, Paulina Maria'

_publ_section_title
;
 TAAM: a reliable and user friendly tool for hydrogen-atom location using
 routine X-ray diffraction data
;
_journal_issue 3
_journal_name_full 'Acta Crystallographica Section B Structural Science, Crystal Engineering and Materials'
_journal_paper_doi 10.1107/S2052520620002917
_journal_volume 76
_journal_year 2020
_chemical_absolute_configuration unk
_chemical_formula_moiety 'C17 H19 N O3, H2 O'
_chemical_formula_sum 'C17 H21 N O4'
_chemical_formula_weight 303.36
_space_group_crystal_system orthorhombic
_space_group_IT_number 19
_space_group_name_Hall 'P 2ac 2ab'
_space_group_name_H-M_alt 'P 21 21 21'
_symmetry_Int_Tables_number 19
_audit_creation_date 2019-09-26
_audit_creation_method
;
Olex2 1.2
(compiled 2018.05.29 svn.r3508 for OlexSys, GUI svn.r5506)
;
_cell_angle_alpha 90
_cell_angle_beta 90
_cell_angle_gamma 90
_cell_formula_units_Z 4
_cell_length_a 7.431(6)
_cell_length_b 13.769(9)
_cell_length_c 14.944(13)
_cell_measurement_temperature 25
_cell_volume 1529(2)
_computing_molecular_graphics 'Olex2 (Dolomanov et al., 2009)'
_computing_publication_material 'Olex2 (Dolomanov et al., 2009)'
_computing_structure_refinement 'olex2.refine (Bourhis et al., 2015)'
_diffrn_ambient_temperature 25
_diffrn_measured_fraction_theta_full 0.9984
_diffrn_measured_fraction_theta_max 0.9984
_diffrn_measurement_device_type
;
Bruker SMART Apex CCD Detector
on Huber four circle diffractometer
;
_diffrn_radiation_type MoKa
_diffrn_radiation_wavelength 0.7107
_diffrn_reflns_av_R_equivalents 0.0000
_diffrn_reflns_av_unetI/netI 0.0663
_diffrn_reflns_limit_h_max 17
_diffrn_reflns_limit_h_min 0
_diffrn_reflns_limit_k_max 29
_diffrn_reflns_limit_k_min 0
_diffrn_reflns_limit_l_max 33
_diffrn_reflns_limit_l_min 0
_diffrn_reflns_number 9984
_diffrn_reflns_theta_full 26.4954
_diffrn_reflns_theta_max 26.50
_diffrn_reflns_theta_min 2.73
_exptl_absorpt_coefficient_mu 0.094
_exptl_crystal_density_diffrn 1.3177
_exptl_crystal_F_000 648.3576
_refine_diff_density_max 0.1347
_refine_diff_density_min -0.0918
_refine_diff_density_rms 0.0277
_refine_ls_d_res_high 0.7966
_refine_ls_d_res_low 7.4720
_refine_ls_goodness_of_fit_ref 0.7185
_refine_ls_hydrogen_treatment refall
_refine_ls_matrix_type full
_refine_ls_number_constraints 0
_refine_ls_number_parameters 283
_refine_ls_number_reflns 1833
_refine_ls_number_restraints 0
_refine_ls_restrained_S_all 0.7185
_refine_ls_R_factor_all 0.0178
_refine_ls_R_factor_gt 0.0147
_refine_ls_shift/su_max 0.0005
_refine_ls_shift/su_mean 0.0000
_refine_ls_structure_factor_coef Fsqd
_refine_ls_weighting_details 'w=1/[\s^2^(Fo^2^)+(0.0109P)^2^] where P=(Fo^2^+2Fc^2^)/3'
_refine_ls_weighting_scheme calc
_refine_ls_wR_factor_gt 0.0318
_refine_ls_wR_factor_ref 0.0324
_reflns_Friedel_coverage 0.0
_reflns_limit_h_max 9
_reflns_limit_h_min 0
_reflns_limit_k_max 17
_reflns_limit_k_min 0
_reflns_limit_l_max 18
_reflns_limit_l_min 0
_reflns_number_gt 1687
_reflns_number_total 1833
_reflns_threshold_expression I>=2u(I)
_cod_data_source_file 45_TAAM_iso_0.8.cif
_cod_data_source_block 45_TAAM_iso_0.8
_cod_original_cell_volume 1529.03(2)
_cod_original_sg_symbol_Hall ' P 2ac 2ab'
_cod_database_code 2022031
_olex2_refinement_description
;
;
_olex2_submission_special_instructions 'No special instructions were received'

loop_
_space_group_symop_id
_space_group_symop_operation_xyz
1 x,y,z
2 x+1/2,-y+1/2,-z
3 -x,y+1/2,-z+1/2
4 -x+1/2,-y,z+1/2

loop_
_atom_site_label
_atom_site_type_symbol
_atom_site_fract_x
_atom_site_fract_y
_atom_site_fract_z
_atom_site_U_iso_or_equiv
_atom_site_adp_type
_atom_site_occupancy
_atom_site_refinement_flags_posn
O1 O 0.61681(11) 0.89624(5) 0.26162(5) 0.01049(15) Uani 1.000000 .
H1 H 0.711(3) 0.9320(12) 0.3036(13) 0.035(5) Uiso 1.000000 .
O2 O 0.72020(11) 0.65592(5) 0.47281(5) 0.01018(16) Uani 1.000000 .
H2 H 0.802(2) 0.6852(11) 0.5169(11) 0.030(5) Uiso 1.000000 .
O3 O 0.87995(11) 0.76122(5) 0.33778(5) 0.00874(15) Uani 1.000000 .
N1 N 1.18029(13) 0.49800(6) 0.12820(6) 0.00824(16) Uani 1.000000 .
C1 C 0.69066(16) 0.71687(7) 0.07858(7) 0.0098(2) Uani 1.000000 .
H1a H 0.638(2) 0.7011(10) 0.0161(10) 0.026(4) Uiso 1.000000 .
C2 C 0.63154(16) 0.79991(7) 0.12489(7) 0.0098(2) Uani 1.000000 .
H2a H 0.527(2) 0.8443(10) 0.0962(10) 0.029(4) Uiso 1.000000 .
C3 C 0.69208(16) 0.82270(7) 0.21301(7) 0.00885(19) Uani 1.000000 .
C4 C 0.82088(15) 0.75956(6) 0.24970(7) 0.00759(18) Uani 1.000000 .
C5 C 0.95882(15) 0.66552(7) 0.35590(7) 0.00761(19) Uani 1.000000 .
H5 H 1.072(2) 0.6797(10) 0.3973(9) 0.022(4) Uiso 1.000000 .
C6 C 0.82281(15) 0.60141(7) 0.40946(7) 0.00832(18) Uani 1.000000 .
H6 H 0.906(2) 0.5501(11) 0.4467(10) 0.026(4) Uiso 1.000000 .
C7 C 0.69680(15) 0.54370(7) 0.34982(7) 0.00876(19) Uani 1.000000 .
H7 H 0.560(2) 0.5383(10) 0.3718(10) 0.026(4) Uiso 1.000000 .
C8 C 0.75890(16) 0.49854(7) 0.27556(7) 0.00866(19) Uani 1.000000 .
H8 H 0.671(2) 0.4526(10) 0.2365(10) 0.028(4) Uiso 1.000000 .
C9 C 0.98300(15) 0.49021(7) 0.14569(7) 0.00763(19) Uani 1.000000 .
H9 H 0.952(2) 0.4149(10) 0.1354(9) 0.017(4) Uiso 1.000000 .
C10 C 0.86341(15) 0.55328(7) 0.08190(7) 0.0091(2) Uani 1.000000 .
H10a H 0.920(2) 0.5553(10) 0.0154(10) 0.021(4) Uiso 1.000000 .
H10b H 0.741(2) 0.5164(10) 0.0747(9) 0.023(4) Uiso 1.000000 .
C11 C 0.81912(15) 0.65400(7) 0.11762(7) 0.00829(19) Uani 1.000000 .
C12 C 0.88702(15) 0.68081(7) 0.20137(7) 0.0074(2) Uani 1.000000 .
C13 C 1.00799(15) 0.62101(7) 0.26201(7) 0.00699(19) Uani 1.000000 .
C14 C 0.95223(14) 0.51347(6) 0.24717(7) 0.00707(19) Uani 1.000000 .
H14 H 1.044(2) 0.4657(9) 0.2854(9) 0.021(4) Uiso 1.000000 .
C15 C 1.20943(15) 0.63319(7) 0.23918(7) 0.0087(2) Uani 1.000000 .
H15a H 1.248(2) 0.7080(11) 0.2464(9) 0.028(4) Uiso 1.000000 .
H15b H 1.288(2) 0.5911(9) 0.2860(9) 0.017(4) Uiso 1.000000 .
C16 C 1.25063(16) 0.59768(7) 0.14306(7) 0.00954(19) Uani 1.000000 .
H16a H 1.395(2) 0.5932(10) 0.1323(10) 0.025(4) Uiso 1.000000 .
H16b H 1.198(2) 0.6460(10) 0.0940(10) 0.026(4) Uiso 1.000000 .
C17 C 1.23136(16) 0.46154(7) 0.03804(7) 0.0113(2) Uani 1.000000 .
H17a H 1.169(2) 0.3925(11) 0.0269(10) 0.031(4) Uiso 1.000000 .
H17b H 1.195(2) 0.5107(11) -0.0148(11) 0.038(5) Uiso 1.000000 .
H17c H 1.374(3) 0.4515(11) 0.0386(11) 0.037(5) Uiso 1.000000 .
O4 O 0.44924(12) 0.77401(6) 0.40226(5) 0.01297(16) Uani 1.000000 .
H4a H 0.551(2) 0.7332(11) 0.4231(11) 0.023(4) Uiso 1.000000 .
H4b H 0.493(2) 0.8106(12) 0.3566(11) 0.023(4) Uiso 1.000000 .

loop_
_atom_site_aniso_label
_atom_site_aniso_U_11
_atom_site_aniso_U_22
_atom_site_aniso_U_33
_atom_site_aniso_U_12
_atom_site_aniso_U_13
_atom_site_aniso_U_23
O1 0.0081(4) 0.0086(3) 0.0148(4) 0.0016(3) -0.0006(3) -0.0008(3)
O2 0.0102(4) 0.0115(3) 0.0089(3) 0.0000(3) 0.0009(3) 0.0002(3)
O3 0.0095(4) 0.0070(3) 0.0097(3) 0.0005(3) -0.0003(3) -0.0008(3)
N1 0.0079(4) 0.0077(3) 0.0091(4) 0.0016(3) -0.0000(4) 0.0010(3)
C1 0.0106(5) 0.0101(4) 0.0085(4) 0.0010(4) -0.0025(4) 0.0009(4)
C2 0.0104(5) 0.0083(4) 0.0107(5) 0.0018(4) -0.0024(4) 0.0009(4)
C3 0.0077(5) 0.0082(4) 0.0106(4) 0.0006(4) -0.0015(4) 0.0010(4)
C4 0.0072(5) 0.0062(4) 0.0093(4) 0.0009(4) 0.0001(4) -0.0002(4)
C5 0.0069(5) 0.0079(4) 0.0081(4) -0.0002(4) -0.0003(4) -0.0005(3)
C6 0.0087(5) 0.0084(4) 0.0080(4) 0.0003(4) -0.0005(4) 0.0010(4)
C7 0.0073(5) 0.0100(4) 0.0090(4) -0.0010(4) 0.0005(4) -0.0006(4)
C8 0.0076(5) 0.0085(4) 0.0098(4) -0.0018(4) 0.0001(4) -0.0006(3)
C9 0.0082(5) 0.0064(4) 0.0083(4) 0.0002(4) -0.0001(4) -0.0001(4)
C10 0.0094(5) 0.0094(4) 0.0086(4) 0.0008(4) -0.0007(4) -0.0007(4)
C11 0.0085(5) 0.0079(4) 0.0085(4) 0.0004(4) 0.0001(4) -0.0000(3)
C12 0.0072(5) 0.0066(4) 0.0084(5) 0.0002(4) -0.0002(4) 0.0004(4)
C13 0.0069(5) 0.0066(4) 0.0075(4) -0.0005(4) 0.0008(4) 0.0001(3)
C14 0.0074(5) 0.0061(4) 0.0077(4) -0.0002(4) 0.0000(4) 0.0001(3)
C15 0.0070(5) 0.0079(4) 0.0113(4) -0.0009(4) 0.0005(4) -0.0006(4)
C16 0.0082(4) 0.0091(4) 0.0113(5) -0.0003(4) 0.0021(4) 0.0009(4)
C17 0.0116(6) 0.0110(4) 0.0114(5) 0.0008(4) 0.0020(4) -0.0001(4)
O4 0.0112(4) 0.0148(3) 0.0130(4) 0.0002(3) 0.0015(3) -0.0021(3)

loop_
_atom_type_symbol
_atom_type_description
_atom_type_scat_dispersion_real
_atom_type_scat_dispersion_imag
_atom_type_scat_source
_atom_type_scat_dispersion_source
C C 0.00347 0.00161 'Clementi & Roetti, C., At. Data Nucl. Data Tables 1974, 14, (177-478); Clementi & Raimondi, J. Chem. Phys., 1963, 38, (2686-2689)' 'Henke, Gullikson and Davis, At. Data and Nucl. Data Tables, 1993, 54, 2'
H H 0.00000 0.00000 'Clementi & Roetti, C., At. Data Nucl. Data Tables 1974, 14, (177-478); Clementi & Raimondi, J. Chem. Phys., 1963, 38, (2686-2689)' 'Henke, Gullikson and Davis, At. Data and Nucl. Data Tables, 1993, 54, 2'
N N 0.00653 0.00323 'Clementi & Roetti, C., At. Data Nucl. Data Tables 1974, 14, (177-478); Clementi & Raimondi, J. Chem. Phys., 1963, 38, (2686-2689)' 'Henke, Gullikson and Davis, At. Data and Nucl. Data Tables, 1993, 54, 2'
O O 0.01158 0.00611 'Clementi & Roetti, C., At. Data Nucl. Data Tables 1974, 14, (177-478); Clementi & Raimondi, J. Chem. Phys., 1963, 38, (2686-2689)' 'Henke, Gullikson and Davis, At. Data and Nucl. Data Tables, 1993, 54, 2'

loop_
_geom_angle_atom_site_label_1
_geom_angle_atom_site_label_2
_geom_angle_atom_site_label_3
_geom_angle
_geom_angle_site_symmetry_1
_geom_angle_site_symmetry_3
_geom_angle_publ_flag
C3 O1 H1 112.9(10) . . ?
C6 O2 H2 109.1(10) . . ?
C5 O3 C4 106.65(7) . . ?
C16 N1 C9 112.69(8) . . ?
C17 N1 C9 112.64(8) . . ?
C17 N1 C16 110.95(8) . . ?
C2 C1 H1a 119.7(8) . . ?
C11 C1 H1a 119.9(8) . . ?
C11 C1 C2 120.35(10) . . ?
H2a C2 C1 119.4(8) . . ?
C3 C2 C1 122.30(10) . . ?
C3 C2 H2a 118.0(8) . . ?
C2 C3 O1 121.65(10) . . ?
C4 C3 O1 122.03(9) . . ?
C4 C3 C2 116.05(9) . . ?
C3 C4 O3 125.15(9) . . ?
C12 C4 O3 113.15(9) . . ?
C12 C4 C3 121.34(10) . . ?
H5 C5 O3 105.0(7) . . ?
C6 C5 O3 110.09(8) . . ?
C6 C5 H5 108.5(8) . . ?
C13 C5 O3 106.13(7) . . ?
C13 C5 H5 114.0(8) . . ?
C13 C5 C6 112.75(8) . . ?
C5 C6 O2 112.82(8) . . ?
H6 C6 O2 107.8(8) . . ?
H6 C6 C5 105.1(9) . . ?
C7 C6 O2 109.57(9) . . ?
C7 C6 C5 113.22(8) . . ?
C7 C6 H6 108.0(8) . . ?
H7 C7 C6 116.2(8) . . ?
C8 C7 C6 120.79(10) . . ?
C8 C7 H7 122.9(8) . . ?
H8 C8 C7 120.4(8) . . ?
C14 C8 C7 119.45(10) . . ?
C14 C8 H8 120.1(8) . . ?
H9 C9 N1 104.9(8) . . ?
C10 C9 N1 114.26(8) . . ?
C10 C9 H9 109.0(8) . . ?
C14 C9 N1 107.34(8) . . ?
C14 C9 H9 107.7(7) . . ?
C14 C9 C10 113.14(8) . . ?
H10a C10 C9 110.6(8) . . ?
H10b C10 C9 106.6(8) . . ?
H10b C10 H10a 104.9(11) . . ?
C11 C10 C9 114.49(8) . . ?
C11 C10 H10a 112.6(7) . . ?
C11 C10 H10b 106.9(8) . . ?
C10 C11 C1 123.98(9) . . ?
C12 C11 C1 116.80(9) . . ?
C12 C11 C10 118.43(9) . . ?
C11 C12 C4 122.83(10) . . ?
C13 C12 C4 108.75(9) . . ?
C13 C12 C11 127.17(9) . . ?
C12 C13 C5 100.57(8) . . ?
C14 C13 C5 115.88(8) . . ?
C14 C13 C12 105.88(8) . . ?
C15 C13 C5 112.31(8) . . ?
C15 C13 C12 112.51(8) . . ?
C15 C13 C14 109.30(8) . . ?
C9 C14 C8 112.49(8) . . ?
C13 C14 C8 110.06(8) . . ?
C13 C14 C9 107.11(8) . . ?
H14 C14 C8 111.2(8) . . ?
H14 C14 C9 106.7(7) . . ?
H14 C14 C13 109.1(7) . . ?
H15a C15 C13 110.1(8) . . ?
H15b C15 C13 108.8(8) . . ?
H15b C15 H15a 107.7(10) . . ?
C16 C15 C13 111.25(9) . . ?
C16 C15 H15a 110.0(8) . . ?
C16 C15 H15b 108.9(7) . . ?
C15 C16 N1 111.16(8) . . ?
H16a C16 N1 105.8(7) . . ?
H16a C16 C15 110.5(8) . . ?
H16b C16 N1 110.2(8) . . ?
H16b C16 C15 111.6(8) . . ?
H16b C16 H16a 107.3(11) . . ?
H17a C17 N1 109.3(8) . . ?
H17b C17 N1 112.9(8) . . ?
H17b C17 H17a 109.7(11) . . ?
H17c C17 N1 106.8(9) . . ?
H17c C17 H17a 108.3(12) . . ?
H17c C17 H17b 109.7(12) . . ?
H4b O4 H4a 106.1(14) . . ?

loop_
_geom_bond_atom_site_label_1
_geom_bond_atom_site_label_2
_geom_bond_distance
_geom_bond_site_symmetry_2
_geom_bond_publ_flag
O1 H1 1.06(2) . ?
O1 C3 1.3660(12) . ?
O2 H2 0.984(18) . ?
O2 C6 1.4287(12) . ?
O3 C4 1.3878(12) . ?
O3 C5 1.4673(11) . ?
N1 C9 1.4930(13) . ?
N1 C16 1.4854(12) . ?
N1 C17 1.4870(13) . ?
C1 H1a 1.036(15) . ?
C1 C2 1.4068(13) . ?
C1 C11 1.4144(14) . ?
C2 H2a 1.075(16) . ?
C2 C3 1.4266(13) . ?
C3 C4 1.4044(14) . ?
C4 C12 1.3925(13) . ?
C5 H5 1.061(16) . ?
C5 C6 1.5625(14) . ?
C5 C13 1.5741(13) . ?
C6 H6 1.092(17) . ?
C6 C7 1.5173(14) . ?
C7 H7 1.069(16) . ?
C7 C8 1.3532(14) . ?
C8 H8 1.080(15) . ?
C8 C14 1.5120(15) . ?
C9 H9 1.074(14) . ?
C9 C10 1.5660(14) . ?
C9 C14 1.5668(13) . ?
C10 H10a 1.081(15) . ?
C10 H10b 1.046(16) . ?
C10 C11 1.5220(13) . ?
C11 C12 1.3990(13) . ?
C12 C13 1.5190(14) . ?
C13 C14 1.5534(12) . ?
C13 C15 1.5445(15) . ?
C14 H14 1.107(14) . ?
C15 H15a 1.075(15) . ?
C15 H15b 1.080(14) . ?
C15 C16 1.5479(14) . ?
C16 H16a 1.086(18) . ?
C16 H16b 1.065(15) . ?
C17 H17a 1.070(16) . ?
C17 H17b 1.075(16) . ?
C17 H17c 1.066(19) . ?
O4 H4a 0.992(18) . ?
O4 H4b 0.908(18) . ?
